data_7106322
loop_
_publ_author_name
'James J. Henkelis'
'Colin A. Kilner'
'Malcolm A. Halcrow'

_publ_section_title
;
 New Insights into the Aggregation of Silver Pyrazolides Using Sterically
 Hindered Bidentate Pyrazole Ligands
;
_journal_name_full Chem.Commun.
_journal_page_first 5187
_journal_paper_doi 10.1039/c1cc00054c
_journal_volume 47
_journal_year 2011
_chemical_formula_moiety 'C24 H28 Ag3 Br N6'
_chemical_formula_sum 'C24 H28 Ag3 Br N6'
_chemical_formula_weight 804.04
_chemical_name_systematic
;
Bis[3{5}-(pyrid-2-yl)-5{3}-tertbutylpyrazolido]bromotrisilver(I)
;
_space_group_IT_number 2
_symmetry_cell_setting triclinic
_symmetry_space_group_name_Hall '-P 1'
_symmetry_space_group_name_H-M 'P -1'
_atom_sites_solution_hydrogens geom
_atom_sites_solution_primary direct
_atom_sites_solution_secondary difmap
_audit_creation_method SHELXL-97
_cell_angle_alpha 100.553(6)
_cell_angle_beta 92.229(6)
_cell_angle_gamma 91.219(6)
_cell_formula_units_Z 2
_cell_length_a 9.6895(12)
_cell_length_b 11.8611(14)
_cell_length_c 11.9531(13)
_cell_measurement_reflns_used 35404
_cell_measurement_temperature 150(2)
_cell_measurement_theta_max 30.74
_cell_measurement_theta_min 1.75
_cell_volume 1348.9(3)
_computing_cell_refinement 'APEX 2 software, Bruker Nonius 2004'
_computing_data_collection 'APEX 2 software, Bruker Nonius 2004'
_computing_data_reduction 'SAINT, Bruker Nonius 2004'
_computing_molecular_graphics 'XSEED (Barbour, 2003)'
_computing_publication_material 'local program'
_computing_structure_refinement 'SHELXL-97 (Sheldrick, 1997)'
_computing_structure_solution 'SHELXS-97 (Sheldrick, 1990)'
_diffrn_ambient_temperature 150(2)
_diffrn_detector_area_resol_mean '120 microns'
_diffrn_measured_fraction_theta_full 0.975
_diffrn_measured_fraction_theta_max 0.975
_diffrn_measurement_device_type 'Bruker X8 Apex diffractometer'
_diffrn_measurement_method 'Rotation images'
_diffrn_radiation_monochromator graphite
_diffrn_radiation_source 'rotating anode'
_diffrn_radiation_type MoK\a
_diffrn_radiation_wavelength 0.71073
_diffrn_reflns_av_R_equivalents 0.0587
_diffrn_reflns_av_sigmaI/netI 0.0474
_diffrn_reflns_limit_h_max 13
_diffrn_reflns_limit_h_min -13
_diffrn_reflns_limit_k_max 16
_diffrn_reflns_limit_k_min -16
_diffrn_reflns_limit_l_max 17
_diffrn_reflns_limit_l_min -14
_diffrn_reflns_number 35404
_diffrn_reflns_theta_full 30.74
_diffrn_reflns_theta_max 30.74
_diffrn_reflns_theta_min 1.75
_exptl_absorpt_coefficient_mu 3.661
_exptl_absorpt_correction_T_max 0.846
_exptl_absorpt_correction_T_min 0.618
_exptl_absorpt_correction_type multi-scan
_exptl_absorpt_process_details
;
Sheldrick, G. M. (2002). SADABS v. 2.03. University of
G/ottingen, Germany.
;
_exptl_crystal_colour colourless
_exptl_crystal_density_diffrn 1.980
_exptl_crystal_density_method 'not measured'
_exptl_crystal_description fragment
_exptl_crystal_F_000 780
_exptl_crystal_size_max 0.27
_exptl_crystal_size_mid 0.23
_exptl_crystal_size_min 0.19
_refine_diff_density_max 1.477
_refine_diff_density_min -4.775
_refine_diff_density_rms 0.278
_refine_ls_extinction_method none
_refine_ls_goodness_of_fit_ref 1.061
_refine_ls_hydrogen_treatment constr
_refine_ls_matrix_type full
_refine_ls_number_parameters 326
_refine_ls_number_reflns 8185
_refine_ls_number_restraints 20
_refine_ls_restrained_S_all 1.062
_refine_ls_R_factor_all 0.0734
_refine_ls_R_factor_gt 0.0586
_refine_ls_shift/su_max 0.001
_refine_ls_shift/su_mean 0.000
_refine_ls_structure_factor_coef Fsqd
_refine_ls_weighting_details 'calc w=1/[\s^2^(Fo^2^)+(0.1083P)^2^+6.2662P] where P=(Fo^2^+2Fc^2^)/3'
_refine_ls_weighting_scheme calc
_refine_ls_wR_factor_gt 0.1776
_refine_ls_wR_factor_ref 0.1909
_reflns_number_gt 6502
_reflns_number_total 8185
_reflns_threshold_expression >2sigma(I)
_cod_data_source_file c1cc00054c.txt
_cod_data_source_block jjh23_(alpha-2)
_cod_database_code 7106322

loop_
_symmetry_equiv_pos_as_xyz
'x, y, z'
'-x, -y, -z'

loop_
_atom_site_label
_atom_site_type_symbol
_atom_site_fract_x
_atom_site_fract_y
_atom_site_fract_z
_atom_site_U_iso_or_equiv
_atom_site_adp_type
_atom_site_occupancy
_atom_site_symmetry_multiplicity
_atom_site_calc_flag
_atom_site_refinement_flags
_atom_site_disorder_assembly
_atom_site_disorder_group
Ag1 Ag 0.06318(4) 0.81322(4) 0.33578(4) 0.02859(12) Uani 1 1 d . . .
Ag2 Ag 0.22533(5) 1.03887(4) 0.55820(4) 0.03031(13) Uani 1 1 d . . .
Ag3 Ag 0.00220(5) 0.90045(4) 0.64696(4) 0.03232(13) Uani 1 1 d . . .
Br4 Br 0.17365(8) 1.04312(7) 0.76605(7) 0.0481(2) Uani 1 1 d . . .
N5 N 0.4333(5) 1.1583(4) 0.5336(4) 0.0292(10) Uani 1 1 d . . .
C6 C 0.5048(7) 1.2375(5) 0.6110(5) 0.0325(12) Uani 1 1 d . . .
H6 H 0.4720 1.2554 0.6859 0.039 Uiso 1 1 calc R . .
C7 C 0.6252(7) 1.2947(5) 0.5868(6) 0.0358(13) Uani 1 1 d . . .
H7 H 0.6729 1.3498 0.6437 0.043 Uiso 1 1 calc R . .
C8 C 0.6723(7) 1.2685(6) 0.4777(6) 0.0387(14) Uani 1 1 d . . .
H8 H 0.7534 1.3064 0.4593 0.046 Uiso 1 1 calc R . .
C9 C 0.6013(6) 1.1855(5) 0.3925(5) 0.0307(11) Uani 1 1 d . . .
H9 H 0.6338 1.1664 0.3176 0.037 Uiso 1 1 calc R . .
C10 C 0.4799(6) 1.1325(5) 0.4244(5) 0.0254(10) Uani 1 1 d . . .
C11 C 0.3963(5) 1.0435(4) 0.3440(5) 0.0236(9) Uani 1 1 d . . .
N12 N 0.2814(5) 0.9949(4) 0.3783(4) 0.0254(9) Uani 1 1 d . . .
N13 N 0.2259(5) 0.9138(4) 0.2873(4) 0.0253(9) Uani 1 1 d . . .
C14 C 0.3089(6) 0.9132(5) 0.1947(5) 0.0268(10) Uani 1 1 d . . .
C15 C 0.4195(6) 0.9955(5) 0.2285(5) 0.0263(10) Uani 1 1 d . . .
H15 H 0.4925 1.0141 0.1837 0.032 Uiso 1 1 calc R . .
C16 C 0.2798(6) 0.8316(5) 0.0819(5) 0.0303(11) Uani 1 1 d . . .
C17 C 0.1244(7) 0.8282(7) 0.0463(6) 0.0431(16) Uani 1 1 d . . .
H17A H 0.0710 0.7973 0.1024 0.065 Uiso 1 1 calc R . .
H17B H 0.1089 0.7792 -0.0287 0.065 Uiso 1 1 calc R . .
H17C H 0.0949 0.9061 0.0429 0.065 Uiso 1 1 calc R . .
C18 C 0.3289(10) 0.7102(6) 0.0920(6) 0.0500(19) Uani 1 1 d . . .
H18A H 0.4260 0.7150 0.1190 0.075 Uiso 1 1 calc R . .
H18B H 0.3192 0.6598 0.0172 0.075 Uiso 1 1 calc R . .
H18C H 0.2725 0.6791 0.1461 0.075 Uiso 1 1 calc R . .
C19 C 0.3613(8) 0.8734(7) -0.0129(5) 0.0421(16) Uani 1 1 d . . .
H19A H 0.3388 0.9531 -0.0154 0.063 Uiso 1 1 calc R . .
H19B H 0.3358 0.8249 -0.0866 0.063 Uiso 1 1 calc R . .
H19C H 0.4606 0.8686 0.0035 0.063 Uiso 1 1 calc R . .
N20 N -0.1498(5) 0.7895(5) 0.7581(4) 0.0312(10) Uani 1 1 d . . .
C21 C -0.1811(7) 0.8124(6) 0.8693(6) 0.0380(14) Uani 1 1 d . . .
H21 H -0.1326 0.8734 0.9189 0.046 Uiso 1 1 calc R . .
C22 C -0.2837(8) 0.7486(7) 0.9145(6) 0.0458(17) Uani 1 1 d . . .
H22 H -0.3010 0.7648 0.9934 0.055 Uiso 1 1 calc R . .
C23 C -0.3585(9) 0.6619(7) 0.8416(7) 0.0486(18) Uani 1 1 d . . .
H23 H -0.4280 0.6187 0.8704 0.058 Uiso 1 1 calc R . .
C24 C -0.3310(7) 0.6381(6) 0.7250(6) 0.0394(14) Uani 1 1 d . . .
H24 H -0.3826 0.5802 0.6739 0.047 Uiso 1 1 calc R . .
C25 C -0.2240(6) 0.7029(5) 0.6856(5) 0.0277(10) Uani 1 1 d . . .
C26 C -0.1831(6) 0.6795(5) 0.5655(5) 0.0279(10) Uani 1 1 d . . .
N27 N -0.0906(5) 0.7523(4) 0.5278(4) 0.0276(9) Uani 1 1 d . . .
N28 N -0.0706(5) 0.7096(4) 0.4137(4) 0.0290(10) Uani 1 1 d . A .
C29 C -0.1494(7) 0.6092(5) 0.3787(5) 0.0330(12) Uani 1 1 d D . .
C30 C -0.2228(7) 0.5881(5) 0.4743(5) 0.0333(12) Uani 1 1 d . A .
H30 H -0.2852 0.5259 0.4767 0.040 Uiso 1 1 calc R . .
C31A C -0.1401(14) 0.5395(8) 0.2592(7) 0.031(2) Uani 0.68 1 d PD A 1
C32A C -0.2259(17) 0.5978(12) 0.1761(7) 0.057(4) Uani 0.68 1 d PD A 1
H32A H -0.2208 0.5539 0.0986 0.085 Uiso 0.68 1 calc PR A 1
H32B H -0.1893 0.6760 0.1790 0.085 Uiso 0.68 1 calc PR A 1
H32C H -0.3224 0.6007 0.1979 0.085 Uiso 0.68 1 calc PR A 1
C33A C 0.0075(10) 0.5260(9) 0.2185(9) 0.047(3) Uani 0.68 1 d PD A 1
H33A H 0.0055 0.4799 0.1414 0.070 Uiso 0.68 1 calc PR A 1
H33B H 0.0622 0.4875 0.2702 0.070 Uiso 0.68 1 calc PR A 1
H33C H 0.0492 0.6018 0.2177 0.070 Uiso 0.68 1 calc PR A 1
C34A C -0.2013(13) 0.4168(8) 0.2548(8) 0.049(3) Uani 0.68 1 d PD A 1
H34A H -0.1944 0.3719 0.1779 0.073 Uiso 0.68 1 calc PR A 1
H34B H -0.2986 0.4213 0.2744 0.073 Uiso 0.68 1 calc PR A 1
H34C H -0.1496 0.3796 0.3094 0.073 Uiso 0.68 1 calc PR A 1
C31B C -0.173(2) 0.5465(19) 0.2576(16) 0.046(10) Uiso 0.32 1 d PD A 2
C32B C -0.179(4) 0.632(3) 0.178(2) 0.084(17) Uiso 0.32 1 d PD A 2
H32D H -0.1951 0.5906 0.0995 0.126 Uiso 0.32 1 calc PR A 2
H32E H -0.0918 0.6759 0.1846 0.126 Uiso 0.32 1 calc PR A 2
H32F H -0.2551 0.6839 0.1983 0.126 Uiso 0.32 1 calc PR A 2
C33B C -0.050(3) 0.469(2) 0.233(2) 0.078(9) Uiso 0.32 1 d PD A 2
H33D H -0.0442 0.4171 0.2882 0.116 Uiso 0.32 1 calc PR A 2
H33E H 0.0354 0.5156 0.2388 0.116 Uiso 0.32 1 calc PR A 2
H33F H -0.0619 0.4232 0.1557 0.116 Uiso 0.32 1 calc PR A 2
C34B C -0.305(2) 0.471(2) 0.241(2) 0.057(6) Uiso 0.32 1 d PD A 2
H34D H -0.3009 0.4166 0.2929 0.086 Uiso 0.32 1 calc PR A 2
H34E H -0.3124 0.4293 0.1619 0.086 Uiso 0.32 1 calc PR A 2
H34F H -0.3848 0.5197 0.2561 0.086 Uiso 0.32 1 calc PR A 2

loop_
_atom_site_aniso_label
_atom_site_aniso_U_11
_atom_site_aniso_U_22
_atom_site_aniso_U_33
_atom_site_aniso_U_23
_atom_site_aniso_U_13
_atom_site_aniso_U_12
Ag1 0.0269(2) 0.0289(2) 0.0293(2) 0.00367(16) 0.00390(15) -0.00362(16)
Ag2 0.0288(2) 0.0362(2) 0.0252(2) 0.00256(16) 0.00685(15) 0.00082(17)
Ag3 0.0280(2) 0.0311(2) 0.0356(2) 0.00092(17) 0.00055(17) -0.00503(17)
Br4 0.0436(4) 0.0557(5) 0.0424(4) 0.0022(3) 0.0041(3) -0.0007(3)
N5 0.026(2) 0.031(2) 0.029(2) 0.0011(18) -0.0018(18) 0.0062(19)
C6 0.034(3) 0.033(3) 0.027(3) -0.002(2) -0.002(2) 0.003(2)
C7 0.037(3) 0.027(3) 0.040(3) 0.000(2) -0.010(2) 0.001(2)
C8 0.036(3) 0.031(3) 0.049(4) 0.010(3) -0.006(3) -0.003(2)
C9 0.032(3) 0.030(3) 0.032(3) 0.008(2) 0.003(2) 0.000(2)
C10 0.026(3) 0.021(2) 0.028(2) 0.0024(19) -0.0009(19) 0.0047(19)
C11 0.021(2) 0.023(2) 0.026(2) 0.0049(19) 0.0011(18) 0.0005(18)
N12 0.025(2) 0.027(2) 0.024(2) 0.0027(17) 0.0029(16) 0.0017(17)
N13 0.022(2) 0.029(2) 0.025(2) 0.0021(17) 0.0043(16) -0.0017(17)
C14 0.024(2) 0.033(3) 0.022(2) 0.000(2) 0.0034(18) 0.001(2)
C15 0.022(2) 0.033(3) 0.023(2) 0.003(2) 0.0038(18) 0.000(2)
C16 0.031(3) 0.036(3) 0.022(2) -0.001(2) 0.004(2) -0.001(2)
C17 0.030(3) 0.053(4) 0.038(3) -0.012(3) 0.001(2) -0.002(3)
C18 0.077(6) 0.035(3) 0.034(3) -0.005(3) -0.008(3) 0.010(3)
C19 0.040(4) 0.056(4) 0.026(3) -0.004(3) 0.007(2) -0.010(3)
N20 0.028(2) 0.035(3) 0.030(2) 0.005(2) 0.0012(18) 0.005(2)
C21 0.035(3) 0.045(4) 0.034(3) 0.006(3) -0.003(2) 0.008(3)
C22 0.050(4) 0.057(4) 0.032(3) 0.010(3) 0.011(3) 0.016(3)
C23 0.053(5) 0.047(4) 0.049(4) 0.013(3) 0.021(3) 0.001(3)
C24 0.036(3) 0.042(3) 0.042(3) 0.010(3) 0.008(3) -0.003(3)
C25 0.028(3) 0.026(2) 0.030(3) 0.006(2) 0.004(2) 0.003(2)
C26 0.028(3) 0.025(2) 0.032(3) 0.006(2) 0.001(2) 0.001(2)
N27 0.025(2) 0.027(2) 0.030(2) 0.0037(18) 0.0005(17) -0.0004(18)
N28 0.026(2) 0.027(2) 0.033(2) 0.0047(18) 0.0010(18) -0.0090(18)
C29 0.043(3) 0.023(3) 0.032(3) 0.003(2) 0.001(2) -0.008(2)
C30 0.042(3) 0.026(3) 0.030(3) 0.004(2) -0.002(2) -0.007(2)
C31A 0.038(6) 0.026(5) 0.027(5) 0.002(3) 0.000(3) -0.005(4)
C32A 0.093(11) 0.056(7) 0.018(4) -0.004(4) -0.012(5) 0.036(9)
C33A 0.049(6) 0.036(5) 0.048(6) -0.017(4) 0.018(5) 0.003(4)
C34A 0.080(8) 0.036(5) 0.026(4) -0.004(4) 0.014(5) -0.023(5)

loop_
_atom_type_symbol
_atom_type_description
_atom_type_scat_dispersion_real
_atom_type_scat_dispersion_imag
_atom_type_scat_source
C C 0.0033 0.0016 'International Tables Vol C Tables 4.2.6.8 and 6.1.1.4'
H H 0.0000 0.0000 'International Tables Vol C Tables 4.2.6.8 and 6.1.1.4'
N N 0.0061 0.0033 'International Tables Vol C Tables 4.2.6.8 and 6.1.1.4'
Ag Ag -0.8971 1.1015 'International Tables Vol C Tables 4.2.6.8 and 6.1.1.4'
Br Br -0.2901 2.4595 'International Tables Vol C Tables 4.2.6.8 and 6.1.1.4'

loop_
_geom_angle_atom_site_label_1
_geom_angle_atom_site_label_2
_geom_angle_atom_site_label_3
_geom_angle
_geom_angle_site_symmetry_1
_geom_angle_site_symmetry_3
_geom_angle_publ_flag
N13 Ag1 N28 167.88(19) . . ?
N13 Ag1 Br4 93.42(13) . 2_576 ?
N28 Ag1 Br4 96.80(14) . 2_576 ?
N12 Ag2 N5 72.07(17) . . ?
N12 Ag2 Br4 167.19(13) . . ?
N5 Ag2 Br4 113.14(12) . . ?
N27 Ag3 N20 72.03(18) . . ?
N27 Ag3 Br4 163.34(13) . . ?
N20 Ag3 Br4 115.43(12) . . ?
C6 N5 C10 118.5(5) . . ?
C6 N5 Ag2 129.5(4) . . ?
C10 N5 Ag2 112.0(4) . . ?
N5 C6 C7 123.5(6) . . ?
C8 C7 C6 118.0(6) . . ?
C7 C8 C9 121.1(6) . . ?
C10 C9 C8 117.0(6) . . ?
N5 C10 C9 121.9(5) . . ?
N5 C10 C11 115.5(5) . . ?
C9 C10 C11 122.6(5) . . ?
N12 C11 C15 110.2(5) . . ?
N12 C11 C10 120.7(5) . . ?
C15 C11 C10 129.2(5) . . ?
C11 N12 N13 108.4(4) . . ?
C11 N12 Ag2 119.6(4) . . ?
N13 N12 Ag2 131.6(4) . . ?
C14 N13 N12 108.3(4) . . ?
C14 N13 Ag1 138.4(4) . . ?
N12 N13 Ag1 112.5(3) . . ?
N13 C14 C15 108.2(5) . . ?
N13 C14 C16 122.0(5) . . ?
C15 C14 C16 129.8(5) . . ?
C11 C15 C14 104.9(5) . . ?
C14 C16 C17 110.8(5) . . ?
C14 C16 C18 109.6(5) . . ?
C17 C16 C18 110.8(6) . . ?
C14 C16 C19 109.7(5) . . ?
C17 C16 C19 107.8(5) . . ?
C18 C16 C19 108.1(6) . . ?
C21 N20 C25 118.5(6) . . ?
C21 N20 Ag3 130.1(5) . . ?
C25 N20 Ag3 110.7(4) . . ?
N20 C21 C22 122.4(7) . . ?
C23 C22 C21 119.0(6) . . ?
C22 C23 C24 119.9(7) . . ?
C23 C24 C25 118.4(7) . . ?
N20 C25 C24 121.8(6) . . ?
N20 C25 C26 116.2(5) . . ?
C24 C25 C26 122.0(6) . . ?
N27 C26 C30 109.3(5) . . ?
N27 C26 C25 120.1(5) . . ?
C30 C26 C25 130.6(5) . . ?
C26 N27 N28 107.8(4) . . ?
C26 N27 Ag3 120.1(4) . . ?
N28 N27 Ag3 132.1(4) . . ?
N27 N28 C29 109.7(5) . . ?
N27 N28 Ag1 114.2(3) . . ?
C29 N28 Ag1 136.1(4) . . ?
N28 C29 C30 107.4(5) . . ?
N28 C29 C31B 125.9(10) . . ?
C30 C29 C31B 125.9(10) . . ?
N28 C29 C31A 120.9(6) . . ?
C30 C29 C31A 131.5(6) . . ?
C26 C30 C29 105.9(5) . . ?
C29 C31A C33A 114.0(8) . . ?
C29 C31A C32A 108.5(8) . . ?
C33A C31A C32A 109.1(9) . . ?
C29 C31A C34A 109.7(7) . . ?
C33A C31A C34A 106.8(9) . . ?
C32A C31A C34A 108.6(10) . . ?
C29 C31B C32B 109.8(15) . . ?
C29 C31B C34B 112.6(14) . . ?
C32B C31B C34B 109.5(15) . . ?
C29 C31B C33B 106.1(14) . . ?
C32B C31B C33B 110.7(15) . . ?
C34B C31B C33B 108.1(14) . . ?

loop_
_geom_bond_atom_site_label_1
_geom_bond_atom_site_label_2
_geom_bond_distance
_geom_bond_site_symmetry_2
_geom_bond_publ_flag
Ag1 N13 2.119(5) . ?
Ag1 N28 2.122(5) . ?
Ag1 Br4 3.2187(10) 2_576 ?
Ag2 N12 2.210(5) . ?
Ag2 N5 2.496(5) . ?
Ag2 Br4 2.5452(9) . ?
Ag3 N27 2.201(5) . ?
Ag3 N20 2.524(5) . ?
Ag3 Br4 2.5424(10) . ?
Ag1 Ag3 3.4385(8) 2_576 ?
Ag1 Ag2 3.4884(7) 2_576 ?
Ag1 Ag2 3.6864(7) . ?
Ag1 Ag3 3.7473(8) . ?
Ag2 Ag3 3.0267(7) . ?
Ag2 Ag3 3.4184(7) 2_576 ?
N5 C6 1.350(8) . ?
N5 C10 1.381(7) . ?
C6 C7 1.404(10) . ?
C7 C8 1.381(10) . ?
C8 C9 1.425(9) . ?
C9 C10 1.420(8) . ?
C10 C11 1.492(8) . ?
C11 N12 1.355(7) . ?
C11 C15 1.422(7) . ?
N12 N13 1.395(7) . ?
N13 C14 1.392(7) . ?
C14 C15 1.429(8) . ?
C14 C16 1.521(8) . ?
C16 C17 1.546(9) . ?
C16 C18 1.550(9) . ?
C16 C19 1.552(9) . ?
N20 C21 1.355(8) . ?
N20 C25 1.385(8) . ?
C21 C22 1.419(11) . ?
C22 C23 1.390(12) . ?
C23 C24 1.407(10) . ?
C24 C25 1.423(9) . ?
C25 C26 1.482(8) . ?
C26 N27 1.376(8) . ?
C26 C30 1.424(8) . ?
N27 N28 1.388(7) . ?
N28 C29 1.389(7) . ?
C29 C30 1.427(9) . ?
C29 C31B 1.507(17) . ?
C29 C31A 1.520(10) . ?
C31A C33A 1.531(14) . ?
C31A C32A 1.538(12) . ?
C31A C34A 1.551(11) . ?
C31B C32B 1.510(17) . ?
C31B C34B 1.526(17) . ?
C31B C33B 1.529(17) . ?
